data_4114806
loop_
_publ_author_name
'Maxim Tafipolsky'
'Wolfgang Scherer'
'Karl \"Ofele'
'Georg Artus'
'Bj\/orn Pedersen'
'Wolfgang A. Herrmann'
'G. Sean McGrady'

_publ_contact_author_address
;
 Anorganisch-chemisches Institut
 Technische Universit\"at M\"unchen
 Lichtenbergstrasse 4
 D-85747 Garching bei M\"unchen (Germany)
;
_publ_contact_author_email Wolfgang.Scherer@ch.tum.de
_publ_contact_author_fax '+49(89)289 13473'
_publ_contact_author_name
;
 Dr. Wolfgang Scherer
;
_publ_contact_author_phone '+49(89)289 13096'
_publ_section_title
;
 Electron Delocalization in Acyclic and N-Heterocyclic Carbenes and Their
 Complexes: A Combined Experimental and Theoretical Charge-Density Study
;
_journal_name_full 'Journal of the American Chemical Society'
_journal_page_first 5865
_journal_page_last 5880
_journal_paper_doi 10.1021/ja011761k
_journal_volume 124
_journal_year 2002
_chemical_compound_source 'see text'
_chemical_formula_moiety 'C17 H28 Cr N2 O4'
_chemical_formula_sum 'C17 H28 Cr N2 O4'
_chemical_formula_weight 376.41
_chemical_name_systematic
;
 ?
;
_space_group_IT_number 19
_symmetry_cell_setting orthorhombic
_symmetry_space_group_name_Hall 'P 2ac 2ab'
_symmetry_space_group_name_H-M 'P 21 21 21'
_atom_sites_solution_hydrogens geom
_atom_sites_solution_primary direct
_atom_sites_solution_secondary difmap
_cell_angle_alpha 90
_cell_angle_beta 90
_cell_angle_gamma 90
_cell_formula_units_Z 4
_cell_length_a 8.1983(1)
_cell_length_b 12.5454(1)
_cell_length_c 18.9873(1)
_cell_measurement_reflns_used 36904
_cell_measurement_temperature 173
_cell_measurement_theta_max 27.48
_cell_measurement_theta_min 1.95
_cell_volume 1952.86(3)
_computing_cell_refinement 'Denzo-SMN (Z. Otwinowski and W. Minor, 1997)'
_computing_data_collection 'kcd (Nonius 1997)'
_computing_data_reduction 'Denzo-SMN (Z. Otwinowski and W. Minor, 1997)'
_computing_molecular_graphics 'PLATON (Spek, 1990)'
_computing_publication_material 'PLATON (Spek, 1990)'
_computing_structure_refinement 'SHELXL-97 (Sheldrick, 1997)'
_computing_structure_solution 'SIR-92 (Giacovazzo, 1992)'
_diffrn_ambient_temperature 173
_diffrn_detector_area_resol_mean 18.4
_diffrn_measured_fraction_theta_full 1.00
_diffrn_measured_fraction_theta_max 1.00
_diffrn_measurement_device_type 'KappaCCD (Nonius)'
_diffrn_measurement_method rotation
_diffrn_radiation_monochromator graphite
_diffrn_radiation_source 'Rotating Anode'
_diffrn_radiation_type 'Mo K\a'
_diffrn_radiation_wavelength 0.71073
_diffrn_reflns_av_R_equivalents 0.0308
_diffrn_reflns_av_sigmaI/netI 0.0213
_diffrn_reflns_limit_h_max 9
_diffrn_reflns_limit_h_min -10
_diffrn_reflns_limit_k_max 16
_diffrn_reflns_limit_k_min -16
_diffrn_reflns_limit_l_max 24
_diffrn_reflns_limit_l_min -24
_diffrn_reflns_number 36904
_diffrn_reflns_reduction_process
;
 ?
;
_diffrn_reflns_theta_full 27.48
_diffrn_reflns_theta_max 27.48
_diffrn_reflns_theta_min 1.95
_diffrn_standards_decay_% 0
_diffrn_standards_interval_count none
_diffrn_standards_interval_time none
_diffrn_standards_number none
_exptl_absorpt_coefficient_mu 0.607
_exptl_absorpt_correction_T_max 0.933
_exptl_absorpt_correction_T_min 0.885
_exptl_absorpt_correction_type empirical
_exptl_absorpt_process_details 'SORTAV (Blessing)'
_exptl_crystal_colour 'dark yellow'
_exptl_crystal_density_diffrn 1.280
_exptl_crystal_density_meas ?
_exptl_crystal_density_method 'Not Measured'
_exptl_crystal_description prism
_exptl_crystal_F_000 800
_exptl_crystal_size_max 0.400
_exptl_crystal_size_mid 0.120
_exptl_crystal_size_min 0.120
_refine_diff_density_max 0.171
_refine_diff_density_min -0.322
_refine_diff_density_rms 0.035
_refine_ls_abs_structure_details 'Flack H.D. (1983), Acta Cryst. A39, 876-881'
_refine_ls_abs_structure_Flack 0.00(1)
_refine_ls_extinction_method none
_refine_ls_goodness_of_fit_ref 1.040
_refine_ls_hydrogen_treatment mixed
_refine_ls_matrix_type full
_refine_ls_number_constraints 0
_refine_ls_number_parameters 330
_refine_ls_number_reflns 4482
_refine_ls_number_restraints 0
_refine_ls_restrained_S_all 1.040
_refine_ls_R_factor_all 0.0266
_refine_ls_R_factor_gt 0.0240
_refine_ls_shift/su_max 1.230
_refine_ls_shift/su_mean 0.004
_refine_ls_structure_factor_coef Fsqd
_refine_ls_weighting_details 'w=1/[\s^2^(Fo^2^)+(0.0334P)^2^+0.30P] where P=(Fo^2^+2Fc^2^)/3'
_refine_ls_weighting_scheme calc
_refine_ls_wR_factor_gt 0.0582
_refine_ls_wR_factor_ref 0.0595
_reflns_number_gt 4244
_reflns_number_total 4482
_reflns_threshold_expression I>2\s(I)
_cod_data_source_file ja011761k_3.cif
_cod_data_source_block compound_10
_cod_depositor_comments
;
The following automatic conversions were performed:

'_exptl_crystal_density_meas' value 'none' was changed to '?' - the
value is perceived as not measured.

Automatic conversion script
Id: cif_fix_values 3008 2015-01-20 13:52:24Z robertas 

The following automatic conversions were performed:

'_refine_ls_weighting_scheme' value 'calc
w=1/[\s^2^(Fo^2^)+(0.0334P)^2^+0.30P] where P=(Fo^2^+2Fc^2^)/3' was
changed to 'calc'. New tag '_refine_ls_weighting_details' was
created. The value of the new tag was set to
'w=1/[\s^2^(Fo^2^)+(0.0334P)^2^+0.30P] where P=(Fo^2^+2Fc^2^)/3'.

Automatic conversion script
Id: cif_fix_values 3143 2015-03-26 13:38:13Z robertas 
;
_cod_database_code 4114806

loop_
_symmetry_equiv_pos_as_xyz
x,y,z
1/2-x,-y,1/2+z
1/2+x,1/2-y,-z
-x,1/2+y,1/2-z

loop_
_atom_site_aniso_label
_atom_site_aniso_U_11
_atom_site_aniso_U_22
_atom_site_aniso_U_33
_atom_site_aniso_U_23
_atom_site_aniso_U_13
_atom_site_aniso_U_12
Cr1 0.0169(1) 0.0247(1) 0.0187(1) -0.0029(1) -0.0010(1) -0.0009(1)
O1 0.0301(6) 0.0384(6) 0.0545(7) -0.0101(6) 0.0118(6) 0.0018(5)
O2 0.0358(6) 0.0371(6) 0.0396(6) 0.0002(5) 0.0021(5) -0.0142(5)
O3 0.0738(9) 0.0676(9) 0.0310(6) 0.0039(6) -0.0234(7) -0.0003(8)
O4 0.0365(7) 0.0519(9) 0.0866(11) -0.0411(8) 0.0111(7) -0.0021(6)
N1 0.0203(5) 0.0206(5) 0.0214(5) 0.0015(5) -0.0007(4) -0.0013(5)
N2 0.0177(5) 0.0197(5) 0.0188(5) 0.0000(4) 0.0009(4) 0.0006(4)
C1 0.0232(7) 0.0284(7) 0.0260(7) -0.0013(6) -0.0012(6) -0.0061(6)
C2 0.0249(7) 0.0298(7) 0.0241(7) -0.0052(6) -0.0029(6) 0.0008(6)
C3 0.0328(8) 0.0378(9) 0.0293(8) -0.0038(7) -0.0024(7) -0.0020(7)
C4 0.0213(7) 0.0382(9) 0.0389(9) -0.0093(7) 0.0010(7) -0.0050(6)
C5 0.0177(5) 0.0178(6) 0.0193(6) -0.0022(5) 0.0025(4) 0.0012(5)
C6 0.0234(7) 0.0293(8) 0.0246(7) -0.0001(6) -0.0057(6) -0.0031(6)
C7 0.0278(8) 0.0492(10) 0.0329(8) 0.0064(8) -0.0071(7) 0.0047(8)
C8 0.0457(10) 0.0403(9) 0.0302(9) -0.0104(7) -0.0070(8) -0.0031(8)
C9 0.0372(9) 0.0328(9) 0.0279(8) 0.0120(7) -0.0061(7) -0.0089(7)
C10 0.0639(15) 0.0245(9) 0.0568(12) 0.0142(8) -0.0117(11) -0.0059(9)
C11 0.0398(9) 0.0622(12) 0.0302(8) 0.0077(8) 0.0054(9) -0.0149(10)
C12 0.0253(7) 0.0183(7) 0.0255(7) 0.0007(5) 0.0026(6) 0.0011(5)
C13 0.0359(9) 0.0234(7) 0.0402(9) 0.0000(7) -0.0013(7) -0.0045(6)
C14 0.0349(8) 0.0261(8) 0.0362(9) 0.0084(6) -0.0009(7) 0.0047(6)
C15 0.0206(7) 0.0303(7) 0.0249(7) -0.0025(6) 0.0044(6) -0.0023(6)
C16 0.0231(7) 0.0379(9) 0.0361(9) -0.0089(7) 0.0055(6) 0.0055(6)
C17 0.0438(11) 0.0747(15) 0.0274(9) 0.0100(9) 0.0164(8) 0.0124(11)

loop_
_atom_site_label
_atom_site_type_symbol
_atom_site_thermal_displace_type
_atom_site_fract_x
_atom_site_fract_y
_atom_site_fract_z
_atom_site_occupancy
_atom_site_U_iso_or_equiv
Cr1 Cr Uani 0.39215(2) 0.50837(2) 0.17813(1) 1.000 0.0201(1)
O1 O Uani 0.64372(14) 0.37360(9) 0.10246(7) 1.000 0.0410(4)
O2 O Uani 0.62221(15) 0.67933(9) 0.13029(6) 1.000 0.0375(3)
O3 O Uani 0.5473(2) 0.44250(12) 0.31624(7) 1.000 0.0575(5)
O4 O Uani 0.26330(17) 0.70360(12) 0.25402(9) 1.000 0.0583(5)
N1 N Uani 0.15060(13) 0.50443(9) 0.04893(5) 1.000 0.0208(3)
N2 N Uani 0.17558(14) 0.40735(9) 0.16053(5) 1.000 0.0187(3)
C1 C Uani 0.54129(18) 0.41955(12) 0.13134(8) 1.000 0.0259(4)
C2 C Uani 0.53470(19) 0.61257(12) 0.15019(8) 1.000 0.0263(4)
C3 C Uani 0.4888(2) 0.46799(13) 0.26379(8) 1.000 0.0333(5)
C4 C Uani 0.29947(19) 0.62561(14) 0.22619(9) 1.000 0.0328(5)
C5 C Uani 0.22362(15) 0.48784(11) 0.10927(6) 1.000 0.0183(3)
C6 C Uani 0.00507(18) 0.44581(12) 0.02214(8) 1.000 0.0258(4)
C7 C Uani -0.1308(2) 0.52062(16) -0.00175(9) 1.000 0.0366(5)
C8 C Uani 0.0563(3) 0.36994(15) -0.03667(10) 1.000 0.0387(5)
C9 C Uani 0.2206(2) 0.58698(13) 0.00027(8) 1.000 0.0326(5)
C10 C Uani 0.2098(3) 0.69720(15) 0.03297(13) 1.000 0.0484(7)
C11 C Uani 0.3918(3) 0.55782(18) -0.02318(10) 1.000 0.0441(6)
C12 C Uani 0.21469(17) 0.29224(11) 0.13936(8) 1.000 0.0230(4)
C13 C Uani 0.0680(2) 0.22086(13) 0.12180(10) 1.000 0.0332(5)
C14 C Uani 0.3161(2) 0.23527(13) 0.19518(9) 1.000 0.0324(5)
C15 C Uani 0.02027(18) 0.42067(12) 0.20207(8) 1.000 0.0253(4)
C16 C Uani -0.0562(2) 0.53088(14) 0.19598(9) 1.000 0.0324(5)
C17 C Uani 0.0468(3) 0.3941(2) 0.27935(10) 1.000 0.0486(7)
H6 H Uiso -0.028(2) 0.4062(13) 0.0626(8) 1.000 0.019(4)
H7A H Uiso -0.155(3) 0.567(2) 0.0310(13) 1.000 0.064(7)
H7B H Uiso -0.231(3) 0.4784(19) -0.0110(11) 1.000 0.057(6)
H7C H Uiso -0.104(2) 0.5627(15) -0.0447(11) 1.000 0.041(5)
H8A H Uiso 0.142(3) 0.3251(17) -0.0227(11) 1.000 0.050(6)
H8B H Uiso 0.086(2) 0.4104(16) -0.0773(10) 1.000 0.037(5)
H8C H Uiso -0.041(3) 0.3295(17) -0.0495(11) 1.000 0.050(6)
H9 H Uiso 0.147(2) 0.5816(14) -0.0421(9) 1.000 0.030(4)
H10A H Uiso 0.100(4) 0.711(2) 0.0464(14) 1.000 0.072(8)
H10B H Uiso 0.225(3) 0.748(2) 0.0005(13) 1.000 0.057(6)
H10C H Uiso 0.281(3) 0.7011(18) 0.0757(12) 1.000 0.050(6)
H11A H Uiso 0.395(3) 0.4823(19) -0.0371(12) 1.000 0.060(6)
H11B H Uiso 0.467(3) 0.5661(17) 0.0104(11) 1.000 0.044(6)
H11C H Uiso 0.425(3) 0.610(2) -0.0592(13) 1.000 0.073(8)
H12 H Uiso 0.284(2) 0.2998(13) 0.0967(9) 1.000 0.020(4)
H13A H Uiso -0.007(2) 0.2477(14) 0.0868(10) 1.000 0.033(5)
H13B H Uiso 0.004(3) 0.2059(17) 0.1658(12) 1.000 0.051(6)
H13C H Uiso 0.101(3) 0.1515(17) 0.1031(11) 1.000 0.046(5)
H14A H Uiso 0.421(3) 0.2750(18) 0.2123(11) 1.000 0.057(6)
H14B H Uiso 0.347(3) 0.1658(18) 0.1743(12) 1.000 0.053(6)
H14C H Uiso 0.258(3) 0.2199(17) 0.2387(12) 1.000 0.052(6)
H15 H Uiso -0.053(2) 0.3735(13) 0.1803(9) 1.000 0.025(4)
H16A H Uiso -0.075(3) 0.5539(18) 0.1497(12) 1.000 0.060(7)
H16B H Uiso 0.011(2) 0.5818(15) 0.2221(10) 1.000 0.035(5)
H16C H Uiso -0.162(3) 0.5326(15) 0.2192(10) 1.000 0.043(5)
H17A H Uiso 0.064(3) 0.321(2) 0.2840(13) 1.000 0.073(8)
H17B H Uiso -0.049(3) 0.4044(18) 0.3037(11) 1.000 0.053(6)
H17C H Uiso 0.133(3) 0.437(2) 0.3020(12) 1.000 0.064(7)

loop_
_atom_type_symbol
_atom_type_description
_atom_type_scat_dispersion_real
_atom_type_scat_dispersion_imag
_atom_type_scat_source
O O 0.0106 0.0060 'International Tables Vol C Tables 4.2.6.8 and 6.1.1.4'
N N 0.0061 0.0033 'International Tables Vol C Tables 4.2.6.8 and 6.1.1.4'
Cr Cr 0.3209 0.6236 'International Tables Vol C Tables 4.2.6.8 and 6.1.1.4'
H H 0.0000 0.0000 'International Tables Vol C Tables 4.2.6.8 and 6.1.1.4'
C C 0.0033 0.0016 'International Tables Vol C Tables 4.2.6.8 and 6.1.1.4'

loop_
_geom_angle_atom_site_label_1
_geom_angle_atom_site_label_2
_geom_angle_atom_site_label_3
_geom_angle
_geom_angle_publ_flag
N2 Cr1 C1 96.40(5) yes
N2 Cr1 C2 151.54(6) yes
N2 Cr1 C3 108.40(6) yes
N2 Cr1 C4 101.34(6) yes
N2 Cr1 C5 40.60(5) yes
C1 Cr1 C2 82.59(7) yes
C1 Cr1 C3 88.57(7) yes
C1 Cr1 C4 162.15(7) yes
C1 Cr1 C5 93.83(6) yes
C2 Cr1 C3 100.03(7) yes
C2 Cr1 C4 80.85(7) yes
C2 Cr1 C5 110.95(6) yes
C3 Cr1 C4 87.79(7) yes
C3 Cr1 C5 148.99(6) yes
C4 Cr1 C5 98.27(6) yes
C5 N1 C6 125.87(11) yes
C5 N1 C9 118.24(11) yes
C6 N1 C9 115.85(11) yes
Cr1 N2 C5 59.04(6) yes
Cr1 N2 C12 114.36(8) yes
Cr1 N2 C15 122.46(8) yes
C5 N2 C12 114.92(10) yes
C5 N2 C15 120.08(11) yes
C12 N2 C15 114.73(11) yes
Cr1 C1 O1 173.06(13) yes
Cr1 C2 O2 177.62(14) yes
Cr1 C3 O3 179.45(16) yes
Cr1 C4 O4 170.65(15) yes
Cr1 C5 N1 154.66(10) yes
Cr1 C5 N2 80.36(7) yes
N1 C5 N2 124.83(11) yes
N1 C6 C7 112.47(13) yes
N1 C6 C8 109.69(13) yes
C7 C6 C8 111.53(14) no
N1 C9 C10 110.74(14) yes
N1 C9 C11 111.58(14) yes
C10 C9 C11 113.17(16) no
N2 C12 C13 116.26(12) yes
N2 C12 C14 111.92(12) yes
C13 C12 C14 107.73(12) no
N2 C15 C16 114.13(12) yes
N2 C15 C17 111.10(14) yes
C16 C15 C17 109.35(15) no
N1 C6 H6 102.1(10) no
C7 C6 H6 110.6(10) no
C8 C6 H6 110.0(10) no
C6 C7 H7A 111.3(16) no
C6 C7 H7B 109.2(14) no
C6 C7 H7C 114.1(10) no
H7A C7 H7B 107(2) no
H7A C7 H7C 106(2) no
H7B C7 H7C 108.7(16) no
C6 C8 H8A 111.9(13) no
C6 C8 H8B 109.3(12) no
C6 C8 H8C 106.4(13) no
H8A C8 H8B 110.9(17) no
H8A C8 H8C 111.8(19) no
H8B C8 H8C 106.4(16) no
N1 C9 H9 102.5(10) no
C10 C9 H9 110.6(10) no
C11 C9 H9 107.7(10) no
C9 C10 H10A 109.3(16) no
C9 C10 H10B 111.0(16) no
C9 C10 H10C 110.0(13) no
H10A C10 H10B 101(2) no
H10A C10 H10C 109(2) no
H10B C10 H10C 116(2) no
C9 C11 H11A 109.6(14) no
C9 C11 H11B 113.6(15) no
C9 C11 H11C 107.4(14) no
H11A C11 H11B 107(2) no
H11A C11 H11C 116(2) no
H11B C11 H11C 103(2) no
N2 C12 H12 104.1(9) no
C13 C12 H12 109.0(10) no
C14 C12 H12 107.4(10) no
C12 C13 H13A 116.4(10) no
C12 C13 H13B 109.7(13) no
C12 C13 H13C 112.4(14) no
H13A C13 H13B 107.8(17) no
H13A C13 H13C 103.7(17) no
H13B C13 H13C 106.3(18) no
C12 C14 H14A 116.2(12) no
C12 C14 H14B 105.9(14) no
C12 C14 H14C 114.6(14) no
H14A C14 H14B 109.5(19) no
H14A C14 H14C 103.5(18) no
H14B C14 H14C 106.9(19) no
N2 C15 H15 103.9(10) no
C16 C15 H15 106.0(10) no
C17 C15 H15 112.2(11) no
C15 C16 H16A 114.7(14) no
C15 C16 H16B 108.8(10) no
C15 C16 H16C 110.7(11) no
H16A C16 H16B 111.5(18) no
H16A C16 H16C 105.7(19) no
H16B C16 H16C 104.9(15) no
C15 C17 H17A 109.2(15) no
C15 C17 H17B 109.4(14) no
C15 C17 H17C 113.8(14) no
H17A C17 H17B 103(2) no
H17A C17 H17C 113(2) no
H17B C17 H17C 108(2) no

loop_
_geom_bond_atom_site_label_1
_geom_bond_atom_site_label_2
_geom_bond_distance
_geom_bond_publ_flag
Cr1 N2 2.2069(12) yes
Cr1 C1 1.8778(15) yes
Cr1 C2 1.8320(15) yes
Cr1 C3 1.8787(16) yes
Cr1 C4 1.8903(17) yes
Cr1 C5 1.9196(12) yes
O1 C1 1.1568(19) yes
O2 C2 1.1657(19) yes
O3 C3 1.151(2) yes
O4 C4 1.151(2) yes
N1 C5 1.3093(15) yes
N1 C6 1.4910(18) yes
N1 C9 1.5018(19) yes
N2 C5 1.4567(16) yes
N2 C12 1.5329(18) yes
N2 C15 1.5071(18) yes
C6 C7 1.526(2) no
C6 C8 1.526(2) no
C9 C10 1.518(3) no
C9 C11 1.517(3) no
C12 C13 1.536(2) no
C12 C14 1.525(2) no
C15 C16 1.523(2) no
C15 C17 1.520(2) no
C6 H6 0.954(16) no
C7 H7A 0.87(3) no
C7 H7B 0.99(2) no
C7 H7C 1.00(2) no
C8 H8A 0.94(2) no
C8 H8B 0.955(19) no
C8 H8C 0.98(2) no
C9 H9 1.008(17) no
C10 H10A 0.95(3) no
C10 H10B 0.90(3) no
C10 H10C 1.00(2) no
C11 H11A 0.98(2) no
C11 H11B 0.89(2) no
C11 H11C 0.99(3) no
C12 H12 0.994(17) no
C13 H13A 0.966(18) no
C13 H13B 1.00(2) no
C13 H13C 0.98(2) no
C14 H14A 1.05(2) no
C14 H14B 0.99(2) no
C14 H14C 0.97(2) no
C15 H15 0.939(16) no
C16 H16A 0.94(2) no
C16 H16B 0.979(18) no
C16 H16C 0.97(2) no
C17 H17A 0.93(3) no
C17 H17B 0.92(2) no
C17 H17C 0.99(2) no

loop_
_geom_contact_atom_site_label_1
_geom_contact_atom_site_label_2
_geom_contact_distance
_geom_contact_site_symmetry_2
_geom_contact_publ_flag
Cr1 C10 3.930(2) . no
Cr1 C11 3.8724(19) . no
Cr1 H10C 3.23(2) . no
Cr1 H11B 3.32(2) . no
Cr1 H14A 3.01(2) . no
Cr1 H16B 3.363(17) . no
Cr1 H17C 3.29(2) . no
O1 C7 3.276(2) 1_655 no
O1 C8 3.378(2) 3_555 no
O1 H7B 2.72(2) 1_655 no
O1 H15 2.892(17) 1_655 no
O1 H6 2.825(16) 1_655 no
O1 H8A 2.92(2) 3_555 no
O2 H10B 2.78(2) 3_565 no
O2 H14C 2.72(2) 4_655 no
O3 H7C 2.68(2) 2_565 no
O4 H16B 2.642(17) . no
O4 H13B 2.67(2) 4_555 no
O4 H14A 2.81(2) 4_655 no
N1 C16 3.283(2) . no
N1 H12 2.934(16) . no
N1 H16A 2.73(2) . no
N2 H6 2.499(16) . no
C1 C14 3.197(2) . no
C2 C14 3.534(2) 4_655 no
C2 C11 3.561(2) . no
C3 C14 3.497(2) . no
C4 C16 3.201(2) . no
C6 C13 3.437(2) . no
C6 C12 3.409(2) . no
C6 C16 3.505(2) . no
C6 C15 3.433(2) . no
C7 O1 3.276(2) 1_455 no
C8 O1 3.378(2) 3_455 no
C8 C13 3.544(3) . no
C10 Cr1 3.930(2) . no
C11 C2 3.561(2) . no
C11 Cr1 3.8724(19) . no
C12 C6 3.409(2) . no
C13 C8 3.544(3) . no
C13 C6 3.437(2) . no
C14 C2 3.534(2) 4_645 no
C14 C17 3.376(3) . no
C14 C3 3.497(2) . no
C14 C1 3.197(2) . no
C15 C6 3.433(2) . no
C16 C4 3.201(2) . no
C16 N1 3.283(2) . no
C16 C6 3.505(2) . no
C17 C14 3.376(3) . no
C1 H14A 2.57(2) . no
C1 H12 2.672(16) . no
C1 H11B 3.00(2) . no
C2 H11B 2.77(2) . no
C2 H10C 2.75(2) . no
C2 H16C 2.98(2) 1_655 no
C2 H14C 3.03(2) 4_655 no
C3 H14A 2.67(2) . no
C3 H17C 3.03(2) . no
C3 H14B 3.06(2) 4_655 no
C3 H16C 3.09(2) 1_655 no
C4 H17C 3.09(2) . no
C4 H10C 3.01(2) . no
C4 H16B 2.429(17) . no
C5 H16B 3.003(18) . no
C5 H11B 2.91(2) . no
C5 H16A 2.70(2) . no
C5 H10C 2.79(2) . no
C6 H13A 2.774(18) . no
C6 H16A 2.85(2) . no
C7 H9 2.522(17) . no
C7 H16A 2.94(2) . no
C8 H13A 2.849(19) . no
C8 H9 2.759(18) . no
C9 H7C 2.811(17) . no
C9 H8B 2.880(19) . no
C12 H17A 3.03(2) . no
C12 H6 2.851(16) . no
C12 H8C 3.04(2) 3_555 no
C13 H15 2.426(17) . no
C13 H6 2.700(16) . no
C13 H8A 3.10(2) . no
C14 H17A 2.88(2) . no
C15 H13A 3.090(18) . no
C15 H13B 2.78(2) . no
C15 H6 2.684(15) . no
C16 H6 2.986(16) . no
C17 H14C 2.89(2) . no
C17 H11C 3.07(2) 2_565 no
H6 O1 2.825(16) 1_455 no
H6 N2 2.499(16) . no
H6 C12 2.851(16) . no
H6 C13 2.700(16) . no
H6 C15 2.684(15) . no
H6 C16 2.986(16) . no
H6 H13A 2.05(2) . no
H6 H15 2.28(2) . no
H6 H16A 2.51(3) . no
H7A H16A 2.35(3) . no
H7A H10B 2.59(4) 3_465 no
H7B O1 2.72(2) 1_455 no
H7B H8C 2.54(3) . no
H7C C9 2.811(17) . no
H7C H8B 2.54(3) . no
H7C H9 2.07(2) . no
H7C O3 2.68(2) 2_564 no
H8A C13 3.10(2) . no
H8A H12 2.57(3) . no
H8A H13A 2.60(3) . no
H8A O1 2.92(2) 3_455 no
H8B C9 2.880(19) . no
H8B H7C 2.54(3) . no
H8B H9 2.30(3) . no
H8C H7B 2.54(3) . no
H8C C12 3.04(2) 3_455 no
H8C H12 2.34(3) 3_455 no
H8C H14B 2.54(3) 3_455 no
H9 C7 2.522(17) . no
H9 C8 2.759(18) . no
H9 H7C 2.07(2) . no
H9 H8B 2.30(3) . no
H10B O2 2.78(2) 3_465 no
H10B H7A 2.59(4) 3_565 no
H10C Cr1 3.23(2) . no
H10C C2 2.75(2) . no
H10C C4 3.01(2) . no
H10C C5 2.79(2) . no
H10C H11B 2.59(3) . no
H11B Cr1 3.32(2) . no
H11B C1 3.00(2) . no
H11B C2 2.77(2) . no
H11B C5 2.91(2) . no
H11B H10C 2.59(3) . no
H11C C17 3.07(2) 2_564 no
H12 N1 2.934(16) . no
H12 C1 2.672(16) . no
H12 H8A 2.57(3) . no
H12 H8C 2.34(3) 3_555 no
H13A C6 2.774(18) . no
H13A C8 2.849(19) . no
H13A C15 3.090(18) . no
H13A H6 2.05(2) . no
H13A H8A 2.60(3) . no
H13A H15 2.41(2) . no
H13B C15 2.78(2) . no
H13B H14C 2.51(3) . no
H13B H15 2.17(3) . no
H13B O4 2.67(2) 4_545 no
H13C H14B 2.43(3) . no
H14A Cr1 3.01(2) . no
H14A C1 2.57(2) . no
H14A C3 2.67(2) . no
H14A O4 2.81(2) 4_645 no
H14B H13C 2.43(3) . no
H14B H8C 2.54(3) 3_555 no
H14B C3 3.06(2) 4_645 no
H14C C17 2.89(2) . no
H14C H13B 2.51(3) . no
H14C H17A 2.21(3) . no
H14C O2 2.72(2) 4_645 no
H14C C2 3.03(2) 4_645 no
H15 O1 2.892(17) 1_455 no
H15 C13 2.426(17) . no
H15 H6 2.28(2) . no
H15 H13A 2.41(2) . no
H15 H13B 2.17(3) . no
H16A N1 2.73(2) . no
H16A C5 2.70(2) . no
H16A C6 2.85(2) . no
H16A C7 2.94(2) . no
H16A H6 2.51(3) . no
H16A H7A 2.35(3) . no
H16B Cr1 3.363(17) . no
H16B O4 2.642(17) . no
H16B C4 2.429(17) . no
H16B C5 3.003(18) . no
H16B H17C 2.57(3) . no
H16C C2 2.98(2) 1_455 no
H16C C3 3.09(2) 1_455 no
H16C H17B 2.45(3) . no
H17A C12 3.03(2) . no
H17A C14 2.88(2) . no
H17A H14C 2.21(3) . no
H17B H16C 2.45(3) . no
H17C Cr1 3.29(2) . no
H17C C3 3.03(2) . no
H17C C4 3.09(2) . no
H17C H16B 2.57(3) . no

loop_
_geom_hbond_atom_site_label_D
_geom_hbond_atom_site_label_H
_geom_hbond_atom_site_label_A
_geom_hbond_distance_DH
_geom_hbond_distance_HA
_geom_hbond_distance_DA
_geom_hbond_angle_DHA
_geom_hbond_publ_flag
C6 H6 N2 0.954(16) 2.499(16) 3.0152(18) 114.0(12) yes

loop_
_geom_torsion_atom_site_label_1
_geom_torsion_atom_site_label_2
_geom_torsion_atom_site_label_3
_geom_torsion_atom_site_label_4
_geom_torsion
_geom_torsion_publ_flag
C1 Cr1 N2 C5 -88.42(8) no
C1 Cr1 N2 C12 17.11(9) no
C1 Cr1 N2 C15 163.45(10) no
C2 Cr1 N2 C5 -2.17(15) no
C2 Cr1 N2 C12 103.35(14) no
C2 Cr1 N2 C15 -110.30(14) no
C3 Cr1 N2 C5 -179.03(8) no
C3 Cr1 N2 C12 -73.51(10) no
C3 Cr1 N2 C15 72.84(11) no
C4 Cr1 N2 C5 89.52(9) no
C4 Cr1 N2 C12 -164.96(9) no
C4 Cr1 N2 C15 -18.61(11) no
C5 Cr1 N2 C12 105.53(11) no
C5 Cr1 N2 C15 -108.13(12) no
N2 Cr1 C5 N1 -174.3(3) no
C1 Cr1 C5 N1 -78.9(2) no
C1 Cr1 C5 N2 95.37(8) no
C2 Cr1 C5 N1 4.6(3) no
C2 Cr1 C5 N2 178.89(7) no
C3 Cr1 C5 N1 -172.5(2) no
C3 Cr1 C5 N2 1.78(15) no
C4 Cr1 C5 N1 88.0(2) no
C4 Cr1 C5 N2 -97.79(8) no
C6 N1 C5 Cr1 173.97(19) no
C6 N1 C5 N2 0.9(2) no
C9 N1 C5 Cr1 -3.8(3) no
C9 N1 C5 N2 -176.92(12) no
C5 N1 C6 C7 128.66(14) no
C5 N1 C6 C8 -106.59(15) no
C9 N1 C6 C7 -53.49(16) no
C9 N1 C6 C8 71.26(16) no
C5 N1 C9 C10 -64.55(18) no
C5 N1 C9 C11 62.48(17) no
C6 N1 C9 C10 117.42(15) no
C6 N1 C9 C11 -115.54(15) no
Cr1 N2 C5 N1 177.01(15) no
C12 N2 C5 Cr1 -104.58(10) no
C12 N2 C5 N1 72.43(16) no
C15 N2 C5 Cr1 112.08(10) no
C15 N2 C5 N1 -70.91(17) no
Cr1 N2 C12 C13 -176.12(11) no
Cr1 N2 C12 C14 59.52(13) no
C5 N2 C12 C13 -110.47(14) no
C5 N2 C12 C14 125.17(12) no
C15 N2 C12 C13 34.87(17) no
C15 N2 C12 C14 -89.50(14) no
Cr1 N2 C15 C16 58.86(15) no
Cr1 N2 C15 C17 -65.33(16) no
C5 N2 C15 C16 -11.50(17) no
C5 N2 C15 C17 -135.69(14) no
C12 N2 C15 C16 -154.91(12) no
C12 N2 C15 C17 80.90(16) no
